data_4327082
loop_
_publ_author_name
'Marietjie Schutte'
'Gerdus Kemp'
'Hendrik G. Visser'
'Andreas Roodt'

_publ_section_title
;
 Tuning the Reactivity in Classic Low-Spin d6 Rhenium(I) Tricarbonyl
 Radiopharmaceutical Synthon by Selective Bidentate Ligand Variation
 (L,L'-Bid; L,L'=N,N', N,O, and O,O' Donor Atom Sets) in
 fac-[Re(CO)3(L,L'-Bid)(MeOH)]n Complexes
;
_journal_name_full 'Inorganic Chemistry'
_journal_page_first 12486
_journal_page_last 12498
_journal_paper_doi 10.1021/ic2013792
_journal_volume 50
_journal_year 2011
_chemical_formula_moiety 'C19 H11 N2 O7 Re, C5 H5 N'
_chemical_formula_sum 'C24 H16 N3 O7 Re'
_chemical_formula_weight 644.61
_chemical_name_systematic
;
 ?
;
_space_group_IT_number 2
_symmetry_cell_setting triclinic
_symmetry_space_group_name_Hall '-P 1'
_symmetry_space_group_name_H-M 'P -1'
_atom_sites_solution_hydrogens geom
_atom_sites_solution_primary direct
_atom_sites_solution_secondary difmap
_audit_creation_method SHELXL-97
_cell_angle_alpha 103.592(5)
_cell_angle_beta 93.747(5)
_cell_angle_gamma 95.850(5)
_cell_formula_units_Z 2
_cell_length_a 6.386(5)
_cell_length_b 9.318(5)
_cell_length_c 19.509(5)
_cell_measurement_reflns_used 9897
_cell_measurement_temperature 100(2)
_cell_measurement_theta_max 28.31
_cell_measurement_theta_min 2.74
_cell_volume 1117.7(11)
_computing_cell_refinement 'Bruker SMART'
_computing_data_collection 'Bruker SMART'
_computing_data_reduction 'Bruker SAINT'
_computing_molecular_graphics 'Bruker SHELXTL'
_computing_publication_material 'Bruker SHELXTL'
_computing_structure_refinement 'SHELXL-97 (Sheldrick, 2008)'
_computing_structure_solution 'Bruker SHELXTL'
_diffrn_ambient_temperature 100(2)
_diffrn_measured_fraction_theta_full 0.989
_diffrn_measured_fraction_theta_max 0.989
_diffrn_measurement_device_type 'CCD area detector'
_diffrn_measurement_method 'phi and omega scans'
_diffrn_radiation_monochromator graphite
_diffrn_radiation_source 'fine-focus sealed tube'
_diffrn_radiation_type MoK\a
_diffrn_radiation_wavelength 0.71073
_diffrn_reflns_av_R_equivalents 0.0381
_diffrn_reflns_av_sigmaI/netI 0.0424
_diffrn_reflns_limit_h_max 8
_diffrn_reflns_limit_h_min -8
_diffrn_reflns_limit_k_max 8
_diffrn_reflns_limit_k_min -12
_diffrn_reflns_limit_l_max 26
_diffrn_reflns_limit_l_min -24
_diffrn_reflns_number 16744
_diffrn_reflns_theta_full 28.33
_diffrn_reflns_theta_max 28.33
_diffrn_reflns_theta_min 1.08
_exptl_absorpt_coefficient_mu 5.474
_exptl_absorpt_correction_T_max 0.460
_exptl_absorpt_correction_T_min 0.368
_exptl_absorpt_correction_type multi-scan
_exptl_crystal_colour yellow
_exptl_crystal_density_diffrn 1.901
_exptl_crystal_description cuboid
_exptl_crystal_F_000 624.0
_exptl_crystal_size_max 0.266
_exptl_crystal_size_mid 0.158
_exptl_crystal_size_min 0.142
_refine_diff_density_max 2.675
_refine_diff_density_min -2.191
_refine_diff_density_rms 0.201
_refine_ls_extinction_method none
_refine_ls_goodness_of_fit_ref 1.107
_refine_ls_hydrogen_treatment constr
_refine_ls_matrix_type full
_refine_ls_number_parameters 300
_refine_ls_number_reflns 5543
_refine_ls_number_restraints 1
_refine_ls_restrained_S_all 1.107
_refine_ls_R_factor_all 0.0321
_refine_ls_R_factor_gt 0.0293
_refine_ls_shift/su_max 0.001
_refine_ls_shift/su_mean 0.000
_refine_ls_structure_factor_coef Fsqd
_refine_ls_weighting_details 'calc w=1/[\s^2^(Fo^2^)+(0.0407P)^2^+2.6966P] where P=(Fo^2^+2Fc^2^)/3'
_refine_ls_weighting_scheme calc
_refine_ls_wR_factor_gt 0.0728
_refine_ls_wR_factor_ref 0.0813
_reflns_number_gt 5181
_reflns_number_total 5543
_reflns_threshold_expression >2\s(I)
_cod_data_source_file ic2013792_si_001_3.cif
_cod_data_source_block quin-PY
_cod_database_code 4327082

loop_
_symmetry_equiv_pos_as_xyz
'x, y, z'
'-x, -y, -z'

loop_
_atom_site_label
_atom_site_type_symbol
_atom_site_fract_x
_atom_site_fract_y
_atom_site_fract_z
_atom_site_U_iso_or_equiv
_atom_site_adp_type
_atom_site_occupancy
_atom_site_symmetry_multiplicity
_atom_site_calc_flag
_atom_site_refinement_flags
_atom_site_disorder_assembly
_atom_site_disorder_group
Re1 Re 0.72488(2) 0.744795(16) 0.863892(8) 0.00939(6) Uani 1 1 d . . .
C33 C 0.4338(12) 0.2662(6) 0.9126(3) 0.0422(13) Uani 1 1 d . . .
H33 H 0.3795 0.1766 0.9216 0.051 Uiso 1 1 calc R . .
O5 O 1.0317(5) 0.4151(4) 0.74595(18) 0.0224(7) Uani 1 1 d . . .
C22 C 0.1348(7) 0.7826(5) 0.6951(2) 0.0166(9) Uani 1 1 d . . .
H22 H 0.0543 0.8581 0.7131 0.020 Uiso 1 1 calc R . .
N2 N 0.5950(6) 0.5341(4) 0.88634(19) 0.0117(7) Uani 1 1 d . . .
N1 N 0.6088(5) 0.6324(4) 0.75090(18) 0.0111(7) Uani 1 1 d . . .
C1 C 0.8694(7) 0.8118(5) 0.9563(2) 0.0128(8) Uani 1 1 d . . .
C23 C 0.0770(7) 0.6893(5) 0.6274(2) 0.0192(9) Uani 1 1 d . . .
H23 H -0.0440 0.7016 0.6012 0.023 Uiso 1 1 calc R . .
C32 C 0.3043(11) 0.3484(6) 0.8830(3) 0.0380(12) Uani 1 1 d . . .
H32 H 0.1615 0.3146 0.8710 0.046 Uiso 1 1 calc R . .
O6 O 0.3273(7) 0.3329(5) 0.4984(2) 0.0380(10) Uani 1 1 d . . .
O4 O 0.9646(5) 0.6130(3) 0.82709(16) 0.0139(6) Uani 1 1 d . . .
C2 C 0.4950(7) 0.8433(5) 0.9015(2) 0.0143(9) Uani 1 1 d . . .
C12 C 0.7297(6) 0.5306(5) 0.7226(2) 0.0118(8) Uani 1 1 d . . .
C15 C 0.3809(7) 0.5579(5) 0.6388(2) 0.0132(8) Uani 1 1 d . . .
C34 C 0.6449(11) 0.3179(6) 0.9289(3) 0.0379(11) Uani 1 1 d . . .
H34 H 0.7354 0.2636 0.9488 0.045 Uiso 1 1 calc R . .
C13 C 0.6908(7) 0.4393(5) 0.6545(2) 0.0146(8) Uani 1 1 d . . .
H13 H 0.7834 0.3712 0.6376 0.018 Uiso 1 1 calc R . .
C16 C 0.4344(7) 0.6500(5) 0.7084(2) 0.0126(8) Uani 1 1 d . . .
C21 C 0.3105(7) 0.7625(5) 0.7351(2) 0.0138(8) Uani 1 1 d . . .
H21 H 0.3471 0.8242 0.7801 0.017 Uiso 1 1 calc R . .
C14 C 0.5146(7) 0.4500(5) 0.6121(2) 0.0143(8) Uani 1 1 d . . .
C3 C 0.8446(7) 0.9246(5) 0.8423(2) 0.0163(9) Uani 1 1 d . . .
C11 C 0.9253(7) 0.5146(5) 0.7677(2) 0.0150(8) Uani 1 1 d . . .
C24 C 0.1970(7) 0.5808(5) 0.5997(2) 0.0162(9) Uani 1 1 d . . .
H24 H 0.1578 0.5208 0.5544 0.019 Uiso 1 1 calc R . .
C31 C 0.3886(7) 0.4824(5) 0.8712(2) 0.0158(9) Uani 1 1 d . . .
H31 H 0.2993 0.5387 0.8521 0.019 Uiso 1 1 calc R . .
C35 C 0.7210(7) 0.4516(5) 0.9152(2) 0.0175(9) Uani 1 1 d . . .
H35 H 0.8639 0.4860 0.9263 0.021 Uiso 1 1 calc R . .
O7 O 0.6254(6) 0.2536(4) 0.52958(19) 0.0305(9) Uani 1 1 d D . .
H7 H 0.6091 0.2034 0.4886 0.046 Uiso 1 1 calc RD . .
C17 C 0.4779(8) 0.3402(5) 0.5402(2) 0.0189(9) Uani 1 1 d . . .
O1 O 0.9616(5) 0.8479(4) 1.01158(16) 0.0187(7) Uani 1 1 d . . .
O2 O 0.3565(5) 0.9016(4) 0.92641(17) 0.0194(7) Uani 1 1 d . . .
O3 O 0.9166(6) 1.0334(4) 0.83031(18) 0.0244(8) Uani 1 1 d . . .
C43 C 0.5972(14) -0.1712(7) 0.2979(4) 0.0422(13) Uani 1 1 d P A 2
H43 H 0.6035 -0.2464 0.2575 0.051 Uiso 1 1 calc PR A 2
C42 C 0.7544(12) -0.1417(7) 0.3454(4) 0.0379(11) Uani 1 1 d P A 2
H42 H 0.8710 -0.1942 0.3404 0.045 Uiso 1 1 calc PR A 2
C44 C 0.4208(12) -0.0989(7) 0.3031(3) 0.0380(12) Uani 1 1 d P A 2
H44 H 0.3091 -0.1239 0.2678 0.046 Uiso 1 1 calc PR A 2
C45 C 0.4167(11) 0.0185(7) 0.3663(3) 0.0326(16) Uani 1 1 d P A 2
H45 H 0.3011 0.0718 0.3729 0.039 Uiso 1 1 calc PR A 2
N4 N 0.5796(7) 0.0480(5) 0.4141(2) 0.0222(9) Uani 1 1 d . . .
C41 C 0.7419(11) -0.0305(7) 0.4028(4) 0.0421(15) Uani 1 1 d . A .
H41 H 0.8560 -0.0069 0.4373 0.050 Uiso 1 1 calc R B 2

loop_
_atom_site_aniso_label
_atom_site_aniso_U_11
_atom_site_aniso_U_22
_atom_site_aniso_U_33
_atom_site_aniso_U_23
_atom_site_aniso_U_13
_atom_site_aniso_U_12
Re1 0.01009(9) 0.00839(9) 0.00865(9) 0.00022(6) -0.00067(6) 0.00157(6)
C33 0.086(4) 0.0137(18) 0.030(2) 0.0050(16) 0.036(2) 0.004(2)
O5 0.0229(17) 0.0206(17) 0.0211(17) -0.0035(14) -0.0027(14) 0.0130(14)
C22 0.015(2) 0.019(2) 0.018(2) 0.0049(18) 0.0039(17) 0.0076(17)
N2 0.0137(17) 0.0096(16) 0.0115(16) 0.0012(13) 0.0002(13) 0.0041(13)
N1 0.0115(16) 0.0117(17) 0.0092(16) 0.0020(13) -0.0015(13) 0.0007(13)
C1 0.0112(19) 0.013(2) 0.015(2) 0.0021(16) 0.0023(16) 0.0045(15)
C23 0.018(2) 0.023(2) 0.018(2) 0.0080(19) -0.0038(17) 0.0026(18)
C32 0.056(3) 0.029(2) 0.024(2) 0.0125(17) -0.0125(19) -0.021(2)
O6 0.039(2) 0.042(2) 0.0237(19) -0.0109(17) -0.0141(17) 0.0186(19)
O4 0.0123(14) 0.0147(15) 0.0129(14) -0.0012(12) -0.0002(11) 0.0050(12)
C2 0.017(2) 0.0105(19) 0.014(2) 0.0034(16) -0.0034(16) -0.0029(16)
C12 0.0112(19) 0.0113(19) 0.0121(19) 0.0013(15) -0.0001(15) 0.0017(15)
C15 0.014(2) 0.014(2) 0.0105(19) 0.0034(16) -0.0007(15) -0.0011(16)
C34 0.053(3) 0.020(2) 0.050(3) 0.017(2) 0.030(2) 0.0156(19)
C13 0.017(2) 0.012(2) 0.014(2) 0.0010(16) 0.0020(16) 0.0024(16)
C16 0.014(2) 0.0122(19) 0.0121(19) 0.0055(16) -0.0001(15) 0.0002(15)
C21 0.018(2) 0.012(2) 0.0115(19) 0.0021(16) 0.0013(16) 0.0041(16)
C14 0.019(2) 0.013(2) 0.0081(18) -0.0007(15) -0.0004(16) -0.0025(16)
C3 0.020(2) 0.016(2) 0.012(2) -0.0003(17) 0.0035(17) 0.0011(17)
C11 0.014(2) 0.016(2) 0.016(2) 0.0048(17) 0.0006(16) 0.0025(16)
C24 0.017(2) 0.019(2) 0.011(2) 0.0038(17) -0.0012(16) 0.0016(17)
C31 0.012(2) 0.017(2) 0.018(2) 0.0023(17) -0.0007(16) 0.0047(16)
C35 0.015(2) 0.017(2) 0.022(2) 0.0067(18) -0.0003(17) 0.0067(17)
O7 0.039(2) 0.030(2) 0.0154(17) -0.0111(15) -0.0032(15) 0.0133(17)
C17 0.026(2) 0.016(2) 0.013(2) 0.0000(17) 0.0002(18) -0.0007(18)
O1 0.0188(16) 0.0232(17) 0.0121(15) 0.0021(13) -0.0030(12) 0.0014(13)
O2 0.0190(16) 0.0179(16) 0.0210(17) 0.0014(13) 0.0050(13) 0.0072(13)
O3 0.036(2) 0.0145(16) 0.0206(17) 0.0033(14) 0.0051(15) -0.0045(14)
C43 0.086(4) 0.0137(18) 0.030(2) 0.0050(16) 0.036(2) 0.004(2)
C42 0.053(3) 0.020(2) 0.050(3) 0.017(2) 0.030(2) 0.0156(19)
C44 0.056(3) 0.029(2) 0.024(2) 0.0125(17) -0.0125(19) -0.021(2)
C45 0.046(4) 0.019(3) 0.032(3) 0.014(2) -0.015(3) -0.008(3)
N4 0.031(2) 0.019(2) 0.0154(19) 0.0011(16) 0.0057(17) 0.0062(17)
C41 0.042(4) 0.034(3) 0.058(4) 0.020(3) 0.020(3) 0.014(3)

loop_
_atom_type_symbol
_atom_type_description
_atom_type_scat_dispersion_real
_atom_type_scat_dispersion_imag
_atom_type_scat_source
C C 0.0033 0.0016 'International Tables Vol C Tables 4.2.6.8 and 6.1.1.4'
H H 0.0000 0.0000 'International Tables Vol C Tables 4.2.6.8 and 6.1.1.4'
N N 0.0061 0.0033 'International Tables Vol C Tables 4.2.6.8 and 6.1.1.4'
O O 0.0106 0.0060 'International Tables Vol C Tables 4.2.6.8 and 6.1.1.4'
Re Re -1.0185 7.2310 'International Tables Vol C Tables 4.2.6.8 and 6.1.1.4'

loop_
_geom_angle_atom_site_label_1
_geom_angle_atom_site_label_2
_geom_angle_atom_site_label_3
_geom_angle
C1 Re1 C2 87.13(18)
C1 Re1 C3 88.86(19)
C2 Re1 C3 89.82(19)
C1 Re1 O4 92.01(16)
C2 Re1 O4 172.86(14)
C3 Re1 O4 97.25(17)
C1 Re1 N2 91.70(16)
C2 Re1 N2 92.09(16)
C3 Re1 N2 178.03(16)
O4 Re1 N2 80.85(13)
C1 Re1 N1 167.54(16)
C2 Re1 N1 104.87(16)
C3 Re1 N1 94.41(16)
O4 Re1 N1 75.67(13)
N2 Re1 N1 84.65(13)
C32 C33 C34 119.1(5)
C32 C33 H33 120.5
C34 C33 H33 120.5
C21 C22 C23 120.2(4)
C21 C22 H22 119.9
C23 C22 H22 119.9
C31 N2 C35 117.7(4)
C31 N2 Re1 121.3(3)
C35 N2 Re1 121.0(3)
C12 N1 C16 117.1(4)
C12 N1 Re1 111.8(3)
C16 N1 Re1 131.1(3)
O1 C1 Re1 177.3(4)
C24 C23 C22 120.5(4)
C24 C23 H23 119.8
C22 C23 H23 119.8
C33 C32 C31 119.2(5)
C33 C32 H32 120.4
C31 C32 H32 120.4
C11 O4 Re1 118.4(3)
O2 C2 Re1 177.8(4)
N1 C12 C13 124.4(4)
N1 C12 C11 117.5(4)
C13 C12 C11 118.1(4)
C14 C15 C24 123.6(4)
C14 C15 C16 118.3(4)
C24 C15 C16 118.0(4)
C33 C34 C35 119.2(6)
C33 C34 H34 120.4
C35 C34 H34 120.4
C14 C13 C12 119.8(4)
C14 C13 H13 120.1
C12 C13 H13 120.1
N1 C16 C21 118.7(4)
N1 C16 C15 121.7(4)
C21 C16 C15 119.7(4)
C22 C21 C16 120.5(4)
C22 C21 H21 119.7
C16 C21 H21 119.7
C13 C14 C15 118.5(4)
C13 C14 C17 116.2(4)
C15 C14 C17 125.2(4)
O3 C3 Re1 179.1(4)
O5 C11 O4 125.5(4)
O5 C11 C12 119.6(4)
O4 C11 C12 114.9(4)
C23 C24 C15 121.1(4)
C23 C24 H24 119.5
C15 C24 H24 119.5
N2 C31 C32 122.4(5)
N2 C31 H31 118.8
C32 C31 H31 118.8
N2 C35 C34 122.3(5)
N2 C35 H35 118.9
C34 C35 H35 118.9
C17 O7 H7 109.5
O6 C17 O7 124.1(5)
O6 C17 C14 123.8(5)
O7 C17 C14 112.1(4)
C42 C43 C44 124.0(6)
C42 C43 H43 118.0
C44 C43 H43 118.0
C43 C42 C41 116.6(7)
C43 C42 H42 121.7
C41 C42 H42 121.7
C43 C44 C45 116.7(6)
C43 C44 H44 121.7
C45 C44 H44 121.7
N4 C45 C44 118.5(7)
N4 C45 H45 120.7
C44 C45 H45 120.7
C45 N4 C41 119.1(6)
N4 C41 C42 125.2(7)
N4 C41 H41 117.4
C42 C41 H41 117.4

loop_
_geom_bond_atom_site_label_1
_geom_bond_atom_site_label_2
_geom_bond_distance
Re1 C1 1.905(4)
Re1 C2 1.907(5)
Re1 C3 1.919(5)
Re1 O4 2.117(3)
Re1 N2 2.203(4)
Re1 N1 2.247(3)
C33 C32 1.371(9)
C33 C34 1.375(10)
C33 H33 0.9300
O5 C11 1.217(6)
C22 C21 1.377(6)
C22 C23 1.403(6)
C22 H22 0.9300
N2 C31 1.345(6)
N2 C35 1.351(6)
N1 C12 1.327(6)
N1 C16 1.391(5)
C1 O1 1.153(5)
C23 C24 1.362(7)
C23 H23 0.9300
C32 C31 1.384(7)
C32 H32 0.9300
O6 C17 1.205(6)
O4 C11 1.289(5)
C2 O2 1.159(6)
C12 C13 1.390(6)
C12 C11 1.521(6)
C15 C14 1.413(6)
C15 C24 1.420(6)
C15 C16 1.426(6)
C34 C35 1.381(7)
C34 H34 0.9300
C13 C14 1.378(6)
C13 H13 0.9300
C16 C21 1.401(6)
C21 H21 0.9300
C14 C17 1.519(6)
C3 O3 1.151(6)
C24 H24 0.9300
C31 H31 0.9300
C35 H35 0.9300
O7 C17 1.297(6)
O7 H7 0.8200
C43 C42 1.282(11)
C43 C44 1.368(11)
C43 H43 0.9300
C42 C41 1.349(10)
C42 H42 0.9300
C44 C45 1.447(9)
C44 H44 0.9300
C45 N4 1.312(7)
C45 H45 0.9300
N4 C41 1.329(8)
C41 H41 0.9300

loop_
_geom_hbond_atom_site_label_D
_geom_hbond_atom_site_label_H
_geom_hbond_atom_site_label_A
_geom_hbond_distance_DH
_geom_hbond_distance_HA
_geom_hbond_distance_DA
_geom_hbond_angle_DHA
_geom_hbond_site_symmetry_A
O7 H7 N4 0.82 1.78 2.570(5) 161.5 .
C13 H13 O7 0.93 2.25 2.616(6) 102.5 .
C24 H24 O6 0.93 2.25 2.898(6) 125.9 .
C31 H31 O4 0.93 2.37 3.227(6) 153.4 1_455
C31 H31 O5 0.93 2.56 3.134(5) 120.4 1_455
C33 H33 O2 0.93 2.58 3.459(7) 158.7 1_545
C35 H35 O4 0.93 2.58 2.954(6) 104.7 .
